data_7104875
loop_
_publ_author_name
'Lavalette, Arnaud'
'Tuna, Floriana'
'Clarkson, Guy'
'Alcock, Nathaniel W.'
'Hannon, Michael J.'

_publ_section_title
;
 Aggregation of metallo-supramolecular architectures by metallo-assembled
 hydrogen bonding sites
;
_journal_coden_ASTM CHCOFS
_journal_issue 21
_journal_name_full
;
 Chemical Communications (Cambridge, United Kingdom)
;
_journal_page_first 2666
_journal_page_last 2667
_journal_paper_doi 10.1039/b308963k
_journal_year 2003
_chemical_formula_sum 'C76 H94 Cu2 F12 N10 O6 P2'
_chemical_formula_weight 1660.63
_space_group_IT_number 14
_symmetry_cell_setting monoclinic
_symmetry_space_group_name_Hall '-P 2yn'
_symmetry_space_group_name_H-M 'P 1 21/n 1'
_atom_sites_solution_hydrogens geom
_atom_sites_solution_primary direct
_atom_sites_solution_secondary difmap
_audit_creation_method SHELXL-97
_cell_angle_alpha 90.00
_cell_angle_beta 97.315(3)
_cell_angle_gamma 90.00
_cell_formula_units_Z 4
_cell_length_a 12.3955(14)
_cell_length_b 15.0429(18)
_cell_length_c 41.729(5)
_cell_measurement_reflns_used 7308
_cell_measurement_temperature 180(2)
_cell_measurement_theta_max 15
_cell_measurement_theta_min 3
_cell_volume 7717.6(15)
_computing_cell_refinement 'SAINT (Siemens, 1995)'
_computing_data_collection 'SMART (Siemens, 1994)'
_computing_data_reduction 'SAINT (Siemens, 1995)'
_computing_molecular_graphics 'SHELXTL (Sheldrick, 1997)'
_computing_publication_material 'SHELXTL (Sheldrick, 1997)'
_computing_structure_refinement 'SHELXL-97 (Sheldrick, 1997)'
_computing_structure_solution 'SHELXS-97 (Sheldrick, 1990)'
_diffrn_ambient_temperature 180(2)
_diffrn_detector_area_resol_mean 8.192
_diffrn_measured_fraction_theta_full 0.997
_diffrn_measured_fraction_theta_max 0.997
_diffrn_measurement_device_type 'Siemens SMART diffractometer'
_diffrn_measurement_method '\w scans'
_diffrn_radiation_monochromator graphite
_diffrn_radiation_source 'normal-focus sealed tube'
_diffrn_radiation_type MoK\a
_diffrn_radiation_wavelength 0.71073
_diffrn_reflns_av_R_equivalents 0.1508
_diffrn_reflns_av_sigmaI/netI 0.1878
_diffrn_reflns_limit_h_max 14
_diffrn_reflns_limit_h_min -9
_diffrn_reflns_limit_k_max 16
_diffrn_reflns_limit_k_min -17
_diffrn_reflns_limit_l_max 47
_diffrn_reflns_limit_l_min -47
_diffrn_reflns_number 35334
_diffrn_reflns_theta_full 24.00
_diffrn_reflns_theta_max 24.00
_diffrn_reflns_theta_min 1.44
_diffrn_standards_decay_% nil
_exptl_absorpt_coefficient_mu 0.680
_exptl_absorpt_correction_T_max 0.93
_exptl_absorpt_correction_T_min 0.66
_exptl_absorpt_correction_type multi-scan
_exptl_absorpt_process_details 'SADABS (Sheldrick, 1996)'
_exptl_crystal_colour purple
_exptl_crystal_density_diffrn 1.429
_exptl_crystal_density_method 'not measured'
_exptl_crystal_description block
_exptl_crystal_F_000 3456
_exptl_crystal_size_max 0.24
_exptl_crystal_size_mid 0.24
_exptl_crystal_size_min 0.12
_refine_diff_density_max 0.439
_refine_diff_density_min -0.382
_refine_diff_density_rms 0.087
_refine_ls_extinction_coef 0.00122(9)
_refine_ls_extinction_expression Fc^*^=kFc[1+0.001xFc^2^\l^3^/sin(2\q)]^-1/4^
_refine_ls_extinction_method SHELXL
_refine_ls_goodness_of_fit_ref 0.996
_refine_ls_hydrogen_treatment mixed
_refine_ls_matrix_type full
_refine_ls_number_parameters 1009
_refine_ls_number_reflns 12082
_refine_ls_number_restraints 0
_refine_ls_restrained_S_all 0.996
_refine_ls_R_factor_all 0.1792
_refine_ls_R_factor_gt 0.0734
_refine_ls_shift/su_max 0.001
_refine_ls_shift/su_mean 0.000
_refine_ls_structure_factor_coef Fsqd
_refine_ls_weighting_details 'calc w=1/[\s^2^(Fo^2^)+(0.0373P)^2^+0.0000P] where P=(Fo^2^+2Fc^2^)/3'
_refine_ls_weighting_scheme calc
_refine_ls_wR_factor_gt 0.1072
_refine_ls_wR_factor_ref 0.1383
_reflns_number_gt 5951
_reflns_number_total 12082
_reflns_threshold_expression >2sigma(I)
_cod_data_source_file b308963k.txt
_cod_data_source_block al3
_cod_original_sg_symbol_H-M P2(1)/n
_cod_database_code 7104875

loop_
_symmetry_equiv_pos_as_xyz
'x, y, z'
'-x+1/2, y+1/2, -z+1/2'
'-x, -y, -z'
'x-1/2, -y-1/2, z-1/2'

loop_
_atom_site_label
_atom_site_type_symbol
_atom_site_fract_x
_atom_site_fract_y
_atom_site_fract_z
_atom_site_U_iso_or_equiv
_atom_site_adp_type
_atom_site_occupancy
_atom_site_symmetry_multiplicity
_atom_site_calc_flag
_atom_site_refinement_flags
_atom_site_disorder_assembly
_atom_site_disorder_group
Cu1 Cu 0.06269(6) 1.17777(6) 0.391607(18) 0.0261(2) Uani 1 1 d . . .
Cu2 Cu -0.02987(6) 1.24759(6) 0.114466(17) 0.0242(2) Uani 1 1 d . . .
C103 C 0.2623(5) 1.2001(4) 0.44690(14) 0.0211(16) Uani 1 1 d . . .
O101 O 0.2091(4) 1.0879(3) 0.48310(11) 0.0412(14) Uani 1 1 d . . .
H10A H 0.260(5) 1.070(5) 0.5002(16) 0.062 Uiso 1 1 d . . .
C102 C 0.2539(5) 1.1025(4) 0.45429(15) 0.0289(18) Uani 1 1 d . . .
H10B H 0.2079 1.0730 0.4362 0.035 Uiso 1 1 calc R . .
H10C H 0.3272 1.0755 0.4561 0.035 Uiso 1 1 calc R . .
N104 N 0.1952(4) 1.2336(4) 0.42165(11) 0.0203(13) Uani 1 1 d . . .
C105 C 0.2049(5) 1.3204(5) 0.41495(14) 0.0220(16) Uani 1 1 d . . .
C106 C 0.2786(5) 1.3763(5) 0.43207(15) 0.0308(18) Uani 1 1 d . . .
H10D H 0.2836 1.4371 0.4262 0.037 Uiso 1 1 calc R . .
C107 C 0.3461(5) 1.3413(5) 0.45837(15) 0.0322(19) Uani 1 1 d . . .
H10E H 0.3972 1.3781 0.4710 0.039 Uiso 1 1 calc R . .
C108 C 0.3374(5) 1.2530(5) 0.46561(15) 0.0338(18) Uani 1 1 d . . .
H10F H 0.3828 1.2281 0.4834 0.041 Uiso 1 1 calc R . .
C109 C 0.1295(5) 1.3532(4) 0.38747(14) 0.0253(17) Uani 1 1 d . . .
H10G H 0.1363 1.4120 0.3797 0.030 Uiso 1 1 calc R . .
N110 N 0.0551(4) 1.3023(3) 0.37416(11) 0.0200(13) Uani 1 1 d . . .
C111 C -0.0108(5) 1.3366(4) 0.34539(14) 0.0217(16) Uani 1 1 d . . .
C112 C 0.0359(5) 1.3376(4) 0.31638(15) 0.0233(17) Uani 1 1 d . . .
C113 C 0.1491(5) 1.3041(5) 0.31449(14) 0.0314(19) Uani 1 1 d . . .
H11A H 0.1680 1.2609 0.3322 0.038 Uiso 1 1 calc R . .
H11B H 0.2001 1.3548 0.3183 0.038 Uiso 1 1 calc R . .
C114 C 0.1666(5) 1.2601(4) 0.28280(13) 0.0280(17) Uani 1 1 d . . .
H11C H 0.2399 1.2346 0.2847 0.042 Uiso 1 1 calc R . .
H11D H 0.1585 1.3045 0.2655 0.042 Uiso 1 1 calc R . .
H11E H 0.1128 1.2128 0.2778 0.042 Uiso 1 1 calc R . .
C115 C -0.0297(5) 1.3707(4) 0.28882(14) 0.0237(17) Uani 1 1 d . . .
H11F H -0.0005 1.3735 0.2689 0.028 Uiso 1 1 calc R . .
C116 C -0.1349(5) 1.3989(4) 0.28998(15) 0.0224(16) Uani 1 1 d . . .
C117 C -0.1771(5) 1.3944(4) 0.31893(14) 0.0248(17) Uani 1 1 d . . .
H11G H -0.2497 1.4137 0.3197 0.030 Uiso 1 1 calc R . .
C118 C -0.1174(5) 1.3626(4) 0.34697(14) 0.0189(16) Uani 1 1 d . . .
C119 C -0.1665(5) 1.3604(5) 0.37834(14) 0.0323(19) Uani 1 1 d . . .
H11H H -0.1374 1.3085 0.3912 0.039 Uiso 1 1 calc R . .
H11I H -0.2463 1.3529 0.3735 0.039 Uiso 1 1 calc R . .
C120 C -0.1423(6) 1.4448(6) 0.39819(17) 0.064(3) Uani 1 1 d . . .
H12A H -0.1746 1.4401 0.4184 0.096 Uiso 1 1 calc R . .
H12B H -0.1733 1.4962 0.3858 0.096 Uiso 1 1 calc R . .
H12C H -0.0634 1.4524 0.4031 0.096 Uiso 1 1 calc R . .
C121 C -0.2037(5) 1.4375(5) 0.25981(13) 0.0294(18) Uani 1 1 d . . .
H12D H -0.2815 1.4327 0.2627 0.035 Uiso 1 1 calc R . .
H12E H -0.1864 1.5015 0.2583 0.035 Uiso 1 1 calc R . .
C122 C -0.1869(5) 1.3928(5) 0.22793(15) 0.0261(17) Uani 1 1 d . . .
C123 C -0.1542(5) 1.4450(4) 0.20308(15) 0.0236(17) Uani 1 1 d . . .
H12F H -0.1383 1.5063 0.2066 0.028 Uiso 1 1 calc R . .
C124 C -0.1451(5) 1.4061(4) 0.17300(14) 0.0200(16) Uani 1 1 d . . .
C125 C -0.1133(5) 1.4652(4) 0.14613(14) 0.0265(17) Uani 1 1 d . . .
H12G H -0.0653 1.5132 0.1559 0.032 Uiso 1 1 calc R . .
H12H H -0.0712 1.4295 0.1321 0.032 Uiso 1 1 calc R . .
C126 C -0.2095(6) 1.5067(5) 0.12542(16) 0.050(2) Uani 1 1 d . . .
H12I H -0.1833 1.5457 0.1093 0.074 Uiso 1 1 calc R . .
H12J H -0.2524 1.5415 0.1391 0.074 Uiso 1 1 calc R . .
H12K H -0.2550 1.4597 0.1145 0.074 Uiso 1 1 calc R . .
C127 C -0.1695(5) 1.3174(5) 0.16854(14) 0.0219(16) Uani 1 1 d . . .
C128 C -0.1970(5) 1.2626(5) 0.19345(15) 0.0230(16) Uani 1 1 d . . .
C129 C -0.2061(5) 1.1641(4) 0.19171(14) 0.0279(18) Uani 1 1 d . . .
H12L H -0.2250 1.1461 0.1689 0.034 Uiso 1 1 calc R . .
H12N H -0.2657 1.1446 0.2038 0.034 Uiso 1 1 calc R . .
C130 C -0.1006(5) 1.1174(5) 0.20569(17) 0.048(2) Uani 1 1 d . . .
H13A H -0.1113 1.0529 0.2047 0.072 Uiso 1 1 calc R . .
H13B H -0.0808 1.1358 0.2282 0.072 Uiso 1 1 calc R . .
H13D H -0.0422 1.1338 0.1931 0.072 Uiso 1 1 calc R . .
C131 C -0.2064(4) 1.3047(5) 0.22293(15) 0.0223(16) Uani 1 1 d . . .
H13E H -0.2272 1.2701 0.2402 0.027 Uiso 1 1 calc R . .
N132 N -0.1612(4) 1.2777(3) 0.13697(11) 0.0220(14) Uani 1 1 d . . .
C133 C -0.2502(5) 1.2493(5) 0.12107(14) 0.0235(16) Uani 1 1 d . . .
H13F H -0.3175 1.2596 0.1291 0.028 Uiso 1 1 calc R . .
C134 C -0.2481(5) 1.2012(4) 0.09090(14) 0.0217(16) Uani 1 1 d . . .
N135 N -0.1474(4) 1.1845(4) 0.08274(11) 0.0205(13) Uani 1 1 d . . .
C136 C -0.1406(5) 1.1387(4) 0.05575(15) 0.0205(16) Uani 1 1 d . . .
C137 C -0.2312(5) 1.1061(5) 0.03629(15) 0.0328(19) Uani 1 1 d . . .
H13G H -0.2231 1.0733 0.0173 0.039 Uiso 1 1 calc R . .
C138 C -0.3330(6) 1.1221(5) 0.04497(16) 0.037(2) Uani 1 1 d . . .
H13H H -0.3961 1.0990 0.0324 0.044 Uiso 1 1 calc R . .
C139 C -0.3416(5) 1.1726(5) 0.07227(15) 0.0314(18) Uani 1 1 d . . .
H13I H -0.4110 1.1873 0.0781 0.038 Uiso 1 1 calc R . .
C140 C -0.0260(5) 1.1290(5) 0.04683(15) 0.0283(18) Uani 1 1 d . . .
H14A H -0.0058 1.1835 0.0357 0.034 Uiso 1 1 calc R . .
H14B H 0.0260 1.1215 0.0667 0.034 Uiso 1 1 calc R . .
O141 O -0.0200(4) 1.0557(4) 0.02669(11) 0.0544(16) Uani 1 1 d . . .
H14C H 0.0436 1.0510 0.0219 0.082 Uiso 1 1 calc R . .
O201 O -0.1180(4) 1.1942(4) 0.48533(12) 0.0692(18) Uani 1 1 d . . .
H20A H -0.1206 1.2466 0.4921 0.104 Uiso 1 1 calc R . .
C202 C -0.0591(6) 1.1921(5) 0.45899(16) 0.047(2) Uani 1 1 d . . .
H20B H 0.0155 1.2146 0.4656 0.056 Uiso 1 1 calc R . .
H20C H -0.0944 1.2311 0.4416 0.056 Uiso 1 1 calc R . .
C203 C -0.0540(5) 1.0988(5) 0.44663(16) 0.0277(17) Uani 1 1 d . . .
N204 N -0.0149(4) 1.0886(4) 0.41825(12) 0.0234(14) Uani 1 1 d . . .
C205 C -0.0055(5) 1.0044(5) 0.40737(14) 0.0198(16) Uani 1 1 d . . .
C206 C -0.0354(5) 0.9306(5) 0.42349(15) 0.0291(18) Uani 1 1 d . . .
H20D H -0.0283 0.8727 0.4149 0.035 Uiso 1 1 calc R . .
C207 C -0.0760(5) 0.9426(5) 0.45261(15) 0.0313(19) Uani 1 1 d . . .
H20E H -0.0968 0.8928 0.4644 0.038 Uiso 1 1 calc R . .
C208 C -0.0858(5) 1.0270(5) 0.46413(16) 0.0346(19) Uani 1 1 d . . .
H20F H -0.1141 1.0364 0.4840 0.042 Uiso 1 1 calc R . .
C209 C 0.0388(5) 0.9978(5) 0.37629(13) 0.0221(17) Uani 1 1 d . . .
H20G H 0.0396 0.9420 0.3657 0.027 Uiso 1 1 calc R . .
N210 N 0.0765(4) 1.0669(4) 0.36349(11) 0.0214(13) Uani 1 1 d . . .
C211 C 0.1144(5) 1.0529(4) 0.33254(14) 0.0208(16) Uani 1 1 d . . .
C212 C 0.0408(5) 1.0251(4) 0.30594(14) 0.0208(16) Uani 1 1 d . . .
C213 C -0.0815(5) 1.0259(5) 0.30636(14) 0.0289(18) Uani 1 1 d . . .
H21A H -0.0991 0.9930 0.3256 0.035 Uiso 1 1 calc R . .
H21B H -0.1171 0.9949 0.2869 0.035 Uiso 1 1 calc R . .
C214 C -0.1266(5) 1.1200(5) 0.30713(16) 0.041(2) Uani 1 1 d . . .
H21C H -0.2061 1.1176 0.3055 0.062 Uiso 1 1 calc R . .
H21D H -0.1053 1.1540 0.2889 0.062 Uiso 1 1 calc R . .
H21E H -0.0974 1.1489 0.3274 0.062 Uiso 1 1 calc R . .
C215 C 0.0830(5) 1.0043(4) 0.27754(14) 0.0268(18) Uani 1 1 d . . .
H21F H 0.0352 0.9841 0.2594 0.032 Uiso 1 1 calc R . .
C216 C 0.1946(5) 1.0124(4) 0.27499(13) 0.0172(16) Uani 1 1 d . . .
C217 C 0.2612(5) 1.0458(4) 0.30096(15) 0.0227(17) Uani 1 1 d . . .
H21G H 0.3357 1.0555 0.2989 0.027 Uiso 1 1 calc R . .
C218 C 0.2238(5) 1.0662(4) 0.33020(14) 0.0183(16) Uani 1 1 d . . .
C219 C 0.3041(4) 1.0957(4) 0.35839(14) 0.0204(16) Uani 1 1 d . . .
H21H H 0.2689 1.1397 0.3713 0.025 Uiso 1 1 calc R . .
H21I H 0.3665 1.1251 0.3502 0.025 Uiso 1 1 calc R . .
C220 C 0.3455(5) 1.0186(5) 0.37999(14) 0.0333(19) Uani 1 1 d . . .
H22A H 0.4037 1.0394 0.3964 0.050 Uiso 1 1 calc R . .
H22B H 0.3738 0.9720 0.3669 0.050 Uiso 1 1 calc R . .
H22C H 0.2858 0.9945 0.3906 0.050 Uiso 1 1 calc R . .
C221 C 0.2382(5) 0.9816(5) 0.24418(14) 0.0300(18) Uani 1 1 d . . .
H22D H 0.3186 0.9798 0.2482 0.036 Uiso 1 1 calc R . .
H22E H 0.2123 0.9203 0.2392 0.036 Uiso 1 1 calc R . .
C222 C 0.2043(5) 1.0402(4) 0.21492(14) 0.0169(15) Uani 1 1 d . . .
C223 C 0.2260(5) 1.1314(5) 0.21648(15) 0.0221(17) Uani 1 1 d . . .
H22F H 0.2592 1.1566 0.2362 0.027 Uiso 1 1 calc R . .
C224 C 0.1998(4) 1.1855(4) 0.18971(14) 0.0181(15) Uani 1 1 d . . .
C225 C 0.2163(5) 1.2848(4) 0.19338(14) 0.0246(17) Uani 1 1 d . . .
H22G H 0.2534 1.3074 0.1753 0.030 Uiso 1 1 calc R . .
H22H H 0.2636 1.2973 0.2138 0.030 Uiso 1 1 calc R . .
C226 C 0.1067(5) 1.3335(4) 0.19347(14) 0.0264(17) Uani 1 1 d . . .
H22I H 0.1202 1.3960 0.1993 0.040 Uiso 1 1 calc R . .
H22J H 0.0653 1.3054 0.2092 0.040 Uiso 1 1 calc R . .
H22K H 0.0651 1.3301 0.1719 0.040 Uiso 1 1 calc R . .
C227 C 0.1507(4) 1.1467(4) 0.16068(14) 0.0158(15) Uani 1 1 d . . .
C228 C 0.1279(5) 1.0563(4) 0.15900(14) 0.0190(16) Uani 1 1 d . . .
C229 C 0.0724(5) 1.0121(5) 0.12848(14) 0.0306(18) Uani 1 1 d . . .
H22L H 0.0861 1.0477 0.1094 0.037 Uiso 1 1 calc R . .
H22M H 0.1040 0.9523 0.1264 0.037 Uiso 1 1 calc R . .
C230 C -0.0493(5) 1.0036(5) 0.12900(16) 0.049(2) Uani 1 1 d . . .
H23A H -0.0833 0.9808 0.1081 0.073 Uiso 1 1 calc R . .
H23C H -0.0799 1.0621 0.1330 0.073 Uiso 1 1 calc R . .
H23D H -0.0633 0.9625 0.1462 0.073 Uiso 1 1 calc R . .
C231 C 0.1558(5) 1.0039(4) 0.18638(15) 0.0243(17) Uani 1 1 d . . .
H23E H 0.1411 0.9420 0.1853 0.029 Uiso 1 1 calc R . .
N232 N 0.1194(4) 1.2023(3) 0.13300(11) 0.0186(13) Uani 1 1 d . . .
C233 C 0.1962(5) 1.2392(4) 0.11941(13) 0.0222(16) Uani 1 1 d . . .
H23F H 0.2702 1.2276 0.1273 0.027 Uiso 1 1 calc R . .
C234 C 0.1695(5) 1.2978(4) 0.09219(14) 0.0199(16) Uani 1 1 d . . .
N235 N 0.0616(4) 1.3195(3) 0.08540(11) 0.0199(13) Uani 1 1 d . . .
C236 C 0.0309(5) 1.3707(4) 0.05901(14) 0.0218(16) Uani 1 1 d . . .
C237 C 0.1063(6) 1.3997(5) 0.03954(15) 0.0312(19) Uani 1 1 d . . .
H23G H 0.0829 1.4345 0.0209 0.037 Uiso 1 1 calc R . .
C238 C 0.2150(6) 1.3789(5) 0.04680(16) 0.0359(19) Uani 1 1 d . . .
H23H H 0.2664 1.3992 0.0334 0.043 Uiso 1 1 calc R . .
C239 C 0.2477(5) 1.3283(4) 0.07380(15) 0.0276(17) Uani 1 1 d . . .
H23I H 0.3223 1.3146 0.0797 0.033 Uiso 1 1 calc R . .
C240 C -0.0884(5) 1.3904(5) 0.05312(14) 0.0284(18) Uani 1 1 d . . .
H24A H -0.1287 1.3342 0.0485 0.034 Uiso 1 1 calc R . .
H24B H -0.1116 1.4161 0.0730 0.034 Uiso 1 1 calc R . .
O241 O -0.1159(4) 1.4504(3) 0.02709(10) 0.0370(14) Uani 1 1 d . . .
H24G H -0.105(5) 1.510(5) 0.0335(16) 0.055 Uiso 1 1 d . . .
O11 O 0.0189(4) 0.7757(4) 0.36420(14) 0.0600(17) Uani 1 1 d . . .
C12 C 0.0059(6) 0.7494(7) 0.3354(2) 0.056(2) Uani 1 1 d . . .
H12M H -0.0120 0.7937 0.3194 0.068 Uiso 1 1 calc R . .
C13 C 0.0407(7) 0.5976(6) 0.3471(2) 0.076(3) Uani 1 1 d . . .
H13C H 0.0433 0.6188 0.3694 0.114 Uiso 1 1 calc R . .
H13J H 0.1117 0.5732 0.3438 0.114 Uiso 1 1 calc R . .
H13K H -0.0148 0.5512 0.3430 0.114 Uiso 1 1 calc R . .
N13 N 0.0140(4) 0.6702(5) 0.32518(15) 0.0443(17) Uani 1 1 d . . .
C14 C -0.0039(6) 0.6452(7) 0.2912(2) 0.100(4) Uani 1 1 d . . .
H14D H -0.0225 0.6981 0.2780 0.150 Uiso 1 1 calc R . .
H14E H -0.0636 0.6022 0.2877 0.150 Uiso 1 1 calc R . .
H14F H 0.0625 0.6183 0.2850 0.150 Uiso 1 1 calc R . .
O21 O -0.0620(4) 0.6052(4) 0.05302(12) 0.0583(16) Uani 1 1 d . . .
C22 C -0.1010(6) 0.6800(6) 0.04688(18) 0.042(2) Uani 1 1 d . . .
H22N H -0.1437 0.6885 0.0265 0.050 Uiso 1 1 calc R . .
N23 N -0.0874(4) 0.7482(5) 0.06650(13) 0.0385(15) Uani 1 1 d . . .
C23 C -0.0246(6) 0.7399(6) 0.09840(15) 0.060(2) Uani 1 1 d . . .
H23B H 0.0165 0.6841 0.0996 0.090 Uiso 1 1 calc R . .
H23J H -0.0740 0.7400 0.1149 0.090 Uiso 1 1 calc R . .
H23K H 0.0260 0.7900 0.1021 0.090 Uiso 1 1 calc R . .
C24 C -0.1347(6) 0.8349(6) 0.05672(17) 0.061(3) Uani 1 1 d . . .
H24D H -0.1728 0.8308 0.0347 0.092 Uiso 1 1 calc R . .
H24E H -0.0767 0.8793 0.0574 0.092 Uiso 1 1 calc R . .
H24F H -0.1863 0.8523 0.0715 0.092 Uiso 1 1 calc R . .
P10 P 0.31092(16) 0.10590(14) 0.03551(5) 0.0370(5) Uani 1 1 d . . .
F11 F 0.3900(3) 0.0273(3) 0.04674(10) 0.0697(14) Uani 1 1 d . . .
F12 F 0.2291(3) 0.1848(3) 0.02377(9) 0.0471(11) Uani 1 1 d . . .
F13 F 0.2657(3) 0.1056(3) 0.06954(9) 0.0563(13) Uani 1 1 d . . .
F14 F 0.3545(4) 0.1069(3) 0.00084(10) 0.0731(15) Uani 1 1 d . . .
F15 F 0.4001(3) 0.1780(3) 0.04867(11) 0.0725(14) Uani 1 1 d . . .
F16 F 0.2173(3) 0.0365(3) 0.02215(9) 0.0484(12) Uani 1 1 d . . .
P20 P -0.47187(15) 1.25702(16) 0.29945(5) 0.0414(6) Uani 1 1 d . . .
F21 F -0.5637(3) 1.2745(3) 0.32223(10) 0.0650(15) Uani 1 1 d . A .
F22 F -0.3802(3) 1.2412(3) 0.27689(10) 0.0722(15) Uani 1 1 d . A .
F23 F -0.5628(5) 1.2703(7) 0.26909(13) 0.089(3) Uani 0.875(11) 1 d P A 1
F24 F -0.3797(4) 1.2522(6) 0.32923(12) 0.083(3) Uani 0.875(11) 1 d P A 1
F25 F -0.4504(5) 1.3628(4) 0.2979(2) 0.089(3) Uani 0.875(11) 1 d P A 1
F26 F -0.4941(6) 1.1557(4) 0.3001(3) 0.112(4) Uani 0.875(11) 1 d P A 1
F23A F -0.548(3) 1.189(3) 0.2797(8) 0.032(11) Uiso 0.125(11) 1 d P A 2
F24A F -0.422(3) 1.323(3) 0.3226(10) 0.052(14) Uiso 0.125(11) 1 d P A 2
F25A F -0.508(4) 1.313(3) 0.2743(11) 0.059(15) Uiso 0.125(11) 1 d P A 2
F26A F -0.426(3) 1.184(2) 0.3269(7) 0.026(11) Uiso 0.125(11) 1 d P A 2

loop_
_atom_site_aniso_label
_atom_site_aniso_U_11
_atom_site_aniso_U_22
_atom_site_aniso_U_33
_atom_site_aniso_U_23
_atom_site_aniso_U_13
_atom_site_aniso_U_12
Cu1 0.0333(5) 0.0226(5) 0.0220(5) 0.0004(4) 0.0015(4) -0.0036(4)
Cu2 0.0186(5) 0.0324(6) 0.0218(5) -0.0012(4) 0.0033(3) -0.0023(4)
C103 0.028(4) 0.026(5) 0.011(4) -0.001(3) 0.008(3) -0.002(3)
O101 0.042(4) 0.047(4) 0.036(3) 0.021(3) 0.010(3) 0.005(3)
C102 0.032(5) 0.029(5) 0.023(4) 0.003(4) -0.011(3) -0.003(3)
N104 0.026(3) 0.020(4) 0.016(3) 0.002(3) 0.001(2) -0.001(3)
C105 0.024(4) 0.028(5) 0.015(4) -0.001(4) 0.006(3) -0.004(4)
C106 0.039(5) 0.028(5) 0.026(4) -0.004(4) 0.008(4) 0.002(4)
C107 0.038(5) 0.033(5) 0.023(4) -0.007(4) -0.003(3) -0.005(4)
C108 0.038(5) 0.043(5) 0.020(4) -0.001(4) 0.001(3) -0.002(4)
C109 0.038(5) 0.012(4) 0.026(4) 0.006(3) 0.006(3) 0.003(3)
N110 0.024(3) 0.019(4) 0.018(3) 0.004(3) 0.003(3) 0.000(3)
C111 0.035(5) 0.010(4) 0.019(4) 0.001(3) -0.004(3) -0.008(3)
C112 0.017(4) 0.030(5) 0.025(4) -0.002(3) 0.008(3) 0.000(3)
C113 0.027(4) 0.039(5) 0.028(4) 0.002(4) 0.003(3) 0.009(4)
C114 0.026(4) 0.036(5) 0.022(4) 0.003(4) 0.005(3) 0.004(3)
C115 0.029(4) 0.027(5) 0.016(4) 0.000(3) 0.007(3) 0.009(3)
C116 0.017(4) 0.026(5) 0.024(4) -0.005(3) 0.003(3) 0.008(3)
C117 0.021(4) 0.029(5) 0.025(4) -0.002(3) 0.005(3) 0.005(3)
C118 0.013(4) 0.019(4) 0.026(4) 0.000(3) 0.009(3) 0.001(3)
C119 0.024(4) 0.049(6) 0.024(4) 0.004(4) 0.007(3) 0.000(4)
C120 0.063(6) 0.093(8) 0.041(5) -0.029(5) 0.030(4) -0.021(5)
C121 0.031(4) 0.040(5) 0.017(4) 0.001(3) 0.000(3) 0.018(3)
C122 0.020(4) 0.037(5) 0.020(4) -0.003(4) -0.003(3) 0.010(3)
C123 0.021(4) 0.020(4) 0.029(4) -0.002(4) 0.000(3) 0.004(3)
C124 0.019(4) 0.022(5) 0.019(4) 0.001(3) 0.001(3) 0.004(3)
C125 0.030(4) 0.033(5) 0.019(4) 0.001(3) 0.009(3) -0.005(3)
C126 0.066(6) 0.048(6) 0.036(5) 0.020(4) 0.015(4) 0.023(5)
C127 0.019(4) 0.033(5) 0.014(4) -0.005(4) 0.003(3) -0.003(3)
C128 0.016(4) 0.025(5) 0.028(4) 0.001(4) 0.004(3) 0.001(3)
C129 0.032(5) 0.032(5) 0.020(4) -0.001(3) 0.005(3) -0.008(4)
C130 0.044(5) 0.037(6) 0.064(6) -0.006(4) 0.009(4) 0.004(4)
C131 0.016(4) 0.029(5) 0.021(4) 0.006(4) 0.002(3) 0.000(3)
N132 0.026(3) 0.024(4) 0.017(3) 0.000(3) 0.006(3) -0.006(3)
C133 0.015(4) 0.031(4) 0.025(4) 0.001(4) 0.007(3) 0.000(4)
C134 0.021(4) 0.019(4) 0.025(4) -0.006(3) 0.003(3) -0.007(3)
N135 0.021(3) 0.025(4) 0.015(3) -0.005(3) 0.005(2) -0.003(3)
C136 0.018(4) 0.021(4) 0.022(4) -0.001(3) 0.001(3) 0.002(3)
C137 0.024(5) 0.051(6) 0.023(4) -0.014(4) 0.004(3) -0.007(4)
C138 0.029(5) 0.046(6) 0.033(5) -0.012(4) -0.009(4) -0.015(4)
C139 0.016(4) 0.047(5) 0.031(4) -0.006(4) 0.002(3) -0.004(4)
C140 0.024(4) 0.031(5) 0.029(4) -0.017(4) 0.003(3) 0.006(3)
O141 0.040(3) 0.066(4) 0.057(4) -0.027(3) 0.005(3) 0.006(3)
O201 0.102(5) 0.051(4) 0.065(4) -0.017(3) 0.048(3) -0.001(3)
C202 0.069(6) 0.045(6) 0.031(5) -0.008(4) 0.027(4) -0.005(4)
C203 0.029(4) 0.023(5) 0.031(4) -0.006(4) 0.004(3) 0.001(3)
N204 0.020(3) 0.026(4) 0.025(3) 0.003(3) 0.007(3) 0.005(3)
C205 0.016(4) 0.029(5) 0.014(4) -0.001(3) -0.001(3) 0.000(3)
C206 0.034(5) 0.030(5) 0.025(4) 0.004(4) 0.010(3) -0.011(3)
C207 0.031(5) 0.034(5) 0.032(5) 0.010(4) 0.014(3) -0.003(4)
C208 0.039(5) 0.040(6) 0.028(4) -0.002(4) 0.015(4) 0.000(4)
C209 0.022(4) 0.031(5) 0.013(4) -0.005(3) 0.002(3) -0.003(3)
N210 0.021(3) 0.023(4) 0.020(3) -0.002(3) 0.005(3) -0.003(3)
C211 0.024(4) 0.020(4) 0.019(4) 0.000(3) 0.006(3) -0.001(3)
C212 0.025(4) 0.020(4) 0.018(4) 0.008(3) 0.005(3) 0.001(3)
C213 0.017(4) 0.045(5) 0.023(4) -0.007(4) -0.001(3) -0.006(3)
C214 0.027(5) 0.040(6) 0.055(5) 0.012(4) -0.002(4) 0.008(4)
C215 0.036(5) 0.030(5) 0.013(4) 0.003(3) -0.003(3) 0.000(4)
C216 0.019(4) 0.024(4) 0.008(4) 0.009(3) 0.001(3) 0.007(3)
C217 0.021(4) 0.021(4) 0.029(4) 0.014(3) 0.016(3) 0.006(3)
C218 0.022(4) 0.012(4) 0.020(4) 0.002(3) 0.002(3) -0.003(3)
C219 0.014(4) 0.019(4) 0.027(4) -0.001(3) 0.002(3) -0.004(3)
C220 0.026(4) 0.039(5) 0.034(4) 0.005(4) -0.001(3) -0.005(4)
C221 0.031(4) 0.032(5) 0.028(4) 0.006(4) 0.011(3) 0.012(4)
C222 0.018(4) 0.022(4) 0.012(4) 0.000(3) 0.008(3) 0.010(3)
C223 0.011(4) 0.037(5) 0.019(4) -0.004(4) 0.006(3) 0.004(3)
C224 0.016(4) 0.017(4) 0.023(4) -0.003(4) 0.008(3) -0.005(3)
C225 0.020(4) 0.036(5) 0.016(4) -0.004(3) -0.004(3) 0.000(3)
C226 0.031(4) 0.024(5) 0.024(4) -0.004(3) 0.001(3) 0.002(3)
C227 0.010(4) 0.026(5) 0.011(4) 0.008(3) 0.003(3) 0.004(3)
C228 0.020(4) 0.020(5) 0.019(4) -0.002(3) 0.010(3) 0.002(3)
C229 0.042(5) 0.030(5) 0.018(4) -0.003(3) -0.003(3) -0.006(4)
C230 0.049(6) 0.044(6) 0.049(5) 0.002(4) -0.008(4) -0.009(4)
C231 0.028(4) 0.018(4) 0.029(4) 0.003(4) 0.014(3) 0.008(3)
N232 0.017(3) 0.022(4) 0.017(3) -0.006(3) 0.003(2) 0.001(3)
C233 0.017(4) 0.029(5) 0.019(4) -0.004(3) -0.006(3) 0.005(3)
C234 0.025(4) 0.012(4) 0.023(4) -0.003(3) 0.001(3) -0.007(3)
N235 0.028(4) 0.018(3) 0.014(3) -0.005(3) 0.004(2) -0.002(3)
C236 0.029(5) 0.022(4) 0.015(4) -0.005(3) 0.006(3) -0.002(3)
C237 0.050(5) 0.027(5) 0.018(4) 0.005(3) 0.010(4) -0.006(4)
C238 0.054(6) 0.022(5) 0.036(5) 0.000(4) 0.024(4) -0.004(4)
C239 0.029(4) 0.023(5) 0.032(4) -0.005(4) 0.010(3) -0.008(3)
C240 0.033(5) 0.034(5) 0.017(4) 0.002(4) -0.002(3) 0.004(4)
O241 0.056(4) 0.030(3) 0.020(3) 0.005(3) -0.011(2) 0.001(3)
O11 0.051(4) 0.056(5) 0.073(4) -0.029(4) 0.008(3) -0.004(3)
C12 0.027(5) 0.046(7) 0.098(8) -0.007(6) 0.020(5) -0.004(5)
C13 0.064(7) 0.053(7) 0.115(8) 0.001(7) 0.025(6) -0.009(5)
N13 0.029(4) 0.058(6) 0.046(5) -0.004(4) 0.007(3) -0.001(4)
C14 0.050(7) 0.192(14) 0.060(7) -0.045(7) 0.021(5) -0.011(6)
O21 0.071(4) 0.040(4) 0.059(4) -0.007(3) -0.009(3) 0.008(3)
C22 0.045(5) 0.047(6) 0.034(5) 0.000(5) 0.005(4) -0.005(5)
N23 0.044(4) 0.046(5) 0.023(4) -0.006(4) -0.005(3) 0.002(4)
C23 0.093(7) 0.059(7) 0.028(5) -0.012(5) 0.005(4) 0.012(5)
C24 0.072(7) 0.062(7) 0.047(5) -0.005(5) -0.004(4) 0.026(5)
P10 0.0352(13) 0.0324(14) 0.0440(14) -0.0001(11) 0.0066(10) 0.0008(10)
F11 0.057(3) 0.057(4) 0.095(4) 0.013(3) 0.006(3) 0.023(3)
F12 0.056(3) 0.036(3) 0.047(3) -0.002(2) -0.004(2) 0.010(2)
F13 0.080(3) 0.061(3) 0.029(2) -0.006(2) 0.012(2) 0.003(3)
F14 0.085(4) 0.075(4) 0.070(3) 0.007(3) 0.052(3) 0.007(3)
F15 0.034(3) 0.055(4) 0.125(4) -0.016(3) -0.004(3) -0.015(2)
F16 0.053(3) 0.037(3) 0.054(3) -0.015(2) 0.005(2) -0.015(2)
P20 0.0299(13) 0.0471(16) 0.0479(14) -0.0008(13) 0.0074(11) -0.0043(12)
F21 0.050(3) 0.087(4) 0.063(3) 0.003(3) 0.027(2) 0.010(3)
F22 0.040(3) 0.113(5) 0.069(3) -0.014(3) 0.026(2) 0.007(3)
F23 0.032(4) 0.173(10) 0.058(4) 0.001(4) -0.005(3) -0.003(5)
F24 0.046(4) 0.141(9) 0.057(4) 0.019(4) -0.015(3) 0.007(5)
F25 0.076(5) 0.044(4) 0.152(8) 0.012(5) 0.042(5) -0.014(3)
F26 0.075(6) 0.028(4) 0.245(11) 0.000(5) 0.067(7) -0.004(3)

loop_
_atom_type_symbol
_atom_type_description
_atom_type_scat_dispersion_real
_atom_type_scat_dispersion_imag
_atom_type_scat_source
C C 0.0033 0.0016 'International Tables Vol C Tables 4.2.6.8 and 6.1.1.4'
H H 0.0000 0.0000 'International Tables Vol C Tables 4.2.6.8 and 6.1.1.4'
N N 0.0061 0.0033 'International Tables Vol C Tables 4.2.6.8 and 6.1.1.4'
O O 0.0106 0.0060 'International Tables Vol C Tables 4.2.6.8 and 6.1.1.4'
F F 0.0171 0.0103 'International Tables Vol C Tables 4.2.6.8 and 6.1.1.4'
P P 0.1023 0.0942 'International Tables Vol C Tables 4.2.6.8 and 6.1.1.4'
Cu Cu 0.3201 1.2651 'International Tables Vol C Tables 4.2.6.8 and 6.1.1.4'

loop_
_geom_angle_atom_site_label_1
_geom_angle_atom_site_label_2
_geom_angle_atom_site_label_3
_geom_angle
_geom_angle_site_symmetry_1
_geom_angle_site_symmetry_3
_geom_angle_publ_flag
N110 Cu1 N204 143.2(2) . . ?
N110 Cu1 N210 123.5(2) . . ?
N204 Cu1 N210 81.9(2) . . ?
N110 Cu1 N104 80.8(2) . . ?
N204 Cu1 N104 108.71(19) . . ?
N210 Cu1 N104 123.10(19) . . ?
N232 Cu2 N132 130.10(19) . . ?
N232 Cu2 N235 81.8(2) . . ?
N132 Cu2 N235 133.3(2) . . ?
N232 Cu2 N135 128.5(2) . . ?
N132 Cu2 N135 81.8(2) . . ?
N235 Cu2 N135 104.99(18) . . ?
N104 C103 C108 121.7(6) . . ?
N104 C103 C102 118.1(6) . . ?
C108 C103 C102 120.2(6) . . ?
O101 C102 C103 111.9(5) . . ?
C105 N104 C103 117.5(5) . . ?
C105 N104 Cu1 110.3(4) . . ?
C103 N104 Cu1 132.0(4) . . ?
N104 C105 C106 123.9(6) . . ?
N104 C105 C109 115.1(6) . . ?
C106 C105 C109 121.0(7) . . ?
C105 C106 C107 118.0(7) . . ?
C108 C107 C106 118.9(7) . . ?
C107 C108 C103 119.9(6) . . ?
N110 C109 C105 119.5(6) . . ?
C109 N110 C111 116.4(5) . . ?
C109 N110 Cu1 114.0(4) . . ?
C111 N110 Cu1 128.7(4) . . ?
C118 C111 C112 122.5(6) . . ?
C118 C111 N110 119.9(5) . . ?
C112 C111 N110 117.6(6) . . ?
C111 C112 C115 116.5(6) . . ?
C111 C112 C113 122.1(6) . . ?
C115 C112 C113 121.4(5) . . ?
C112 C113 C114 115.5(5) . . ?
C116 C115 C112 122.0(6) . . ?
C117 C116 C115 118.8(6) . . ?
C117 C116 C121 120.2(6) . . ?
C115 C116 C121 121.0(5) . . ?
C116 C117 C118 122.4(6) . . ?
C111 C118 C117 117.8(5) . . ?
C111 C118 C119 121.7(6) . . ?
C117 C118 C119 120.4(6) . . ?
C118 C119 C120 112.3(6) . . ?
C122 C121 C116 115.0(5) . . ?
C131 C122 C123 119.7(6) . . ?
C131 C122 C121 121.5(6) . . ?
C123 C122 C121 118.7(6) . . ?
C122 C123 C124 119.4(6) . . ?
C127 C124 C123 119.0(6) . . ?
C127 C124 C125 122.7(6) . . ?
C123 C124 C125 118.2(6) . . ?
C126 C125 C124 113.7(5) . . ?
C124 C127 C128 122.7(6) . . ?
C124 C127 N132 118.6(5) . . ?
C128 C127 N132 118.7(6) . . ?
C131 C128 C127 116.1(6) . . ?
C131 C128 C129 118.6(6) . . ?
C127 C128 C129 125.0(6) . . ?
C128 C129 C130 112.5(5) . . ?
C122 C131 C128 122.9(6) . . ?
C133 N132 C127 116.5(5) . . ?
C133 N132 Cu2 111.9(4) . . ?
C127 N132 Cu2 131.3(4) . . ?
N132 C133 C134 120.2(5) . . ?
N135 C134 C139 122.3(6) . . ?
N135 C134 C133 115.3(5) . . ?
C139 C134 C133 122.4(6) . . ?
C136 N135 C134 117.8(5) . . ?
C136 N135 Cu2 131.5(4) . . ?
C134 N135 Cu2 110.4(4) . . ?
N135 C136 C137 122.9(6) . . ?
N135 C136 C140 114.7(5) . . ?
C137 C136 C140 122.3(6) . . ?
C138 C137 C136 118.9(6) . . ?
C137 C138 C139 118.8(6) . . ?
C134 C139 C138 119.2(6) . . ?
O141 C140 C136 110.3(5) . . ?
O201 C202 C203 109.9(6) . . ?
N204 C203 C208 122.2(6) . . ?
N204 C203 C202 116.4(6) . . ?
C208 C203 C202 121.4(6) . . ?
C203 N204 C205 117.2(6) . . ?
C203 N204 Cu1 130.4(5) . . ?
C205 N204 Cu1 111.2(4) . . ?
N204 C205 C206 123.5(6) . . ?
N204 C205 C209 114.6(6) . . ?
C206 C205 C209 121.9(6) . . ?
C205 C206 C207 118.3(7) . . ?
C208 C207 C206 119.2(6) . . ?
C207 C208 C203 119.6(6) . . ?
N210 C209 C205 120.4(6) . . ?
C209 N210 C211 115.5(5) . . ?
C209 N210 Cu1 111.0(4) . . ?
C211 N210 Cu1 133.4(4) . . ?
C218 C211 C212 121.9(5) . . ?
C218 C211 N210 118.3(5) . . ?
C212 C211 N210 119.7(5) . . ?
C215 C212 C211 117.5(6) . . ?
C215 C212 C213 119.7(6) . . ?
C211 C212 C213 122.4(5) . . ?
C212 C213 C214 112.1(5) . . ?
C212 C215 C216 121.7(6) . . ?
C217 C216 C215 118.1(5) . . ?
C217 C216 C221 122.3(6) . . ?
C215 C216 C221 119.6(5) . . ?
C216 C217 C218 122.6(6) . . ?
C211 C218 C217 117.9(6) . . ?
C211 C218 C219 122.8(5) . . ?
C217 C218 C219 119.2(6) . . ?
C218 C219 C220 112.2(5) . . ?
C222 C221 C216 114.1(5) . . ?
C231 C222 C223 119.3(6) . . ?
C231 C222 C221 120.7(6) . . ?
C223 C222 C221 119.9(6) . . ?
C224 C223 C222 121.0(6) . . ?
C223 C224 C227 118.7(6) . . ?
C223 C224 C225 118.9(6) . . ?
C227 C224 C225 122.2(6) . . ?
C224 C225 C226 111.1(5) . . ?
C228 C227 C224 120.7(6) . . ?
C228 C227 N232 119.8(5) . . ?
C224 C227 N232 119.5(6) . . ?
C227 C228 C231 118.9(6) . . ?
C227 C228 C229 122.5(6) . . ?
C231 C228 C229 118.5(6) . . ?
C230 C229 C228 111.7(5) . . ?
C222 C231 C228 121.4(6) . . ?
C233 N232 C227 117.6(5) . . ?
C233 N232 Cu2 112.1(4) . . ?
C227 N232 Cu2 129.8(4) . . ?
N232 C233 C234 119.9(6) . . ?
N235 C234 C239 122.5(6) . . ?
N235 C234 C233 115.4(5) . . ?
C239 C234 C233 122.1(6) . . ?
C236 N235 C234 117.9(5) . . ?
C236 N235 Cu2 130.8(4) . . ?
C234 N235 Cu2 110.3(4) . . ?
N235 C236 C237 120.9(6) . . ?
N235 C236 C240 114.5(5) . . ?
C237 C236 C240 124.6(6) . . ?
C238 C237 C236 120.9(7) . . ?
C239 C238 C237 118.9(6) . . ?
C238 C239 C234 118.8(6) . . ?
O241 C240 C236 112.8(5) . . ?
O11 C12 N13 127.5(9) . . ?
C12 N13 C13 121.3(8) . . ?
C12 N13 C14 124.0(9) . . ?
C13 N13 C14 114.6(8) . . ?
O21 C22 N23 124.5(8) . . ?
C22 N23 C23 121.0(7) . . ?
C22 N23 C24 120.5(6) . . ?
C23 N23 C24 118.5(6) . . ?
F11 P10 F13 90.5(2) . . ?
F11 P10 F15 91.7(3) . . ?
F13 P10 F15 90.1(3) . . ?
F11 P10 F12 179.1(3) . . ?
F13 P10 F12 89.6(2) . . ?
F15 P10 F12 89.2(3) . . ?
F11 P10 F14 90.4(3) . . ?
F13 P10 F14 179.0(3) . . ?
F15 P10 F14 90.3(3) . . ?
F12 P10 F14 89.4(2) . . ?
F11 P10 F16 90.6(3) . . ?
F13 P10 F16 89.2(2) . . ?
F15 P10 F16 177.6(3) . . ?
F12 P10 F16 88.5(2) . . ?
F14 P10 F16 90.3(2) . . ?
F25A P20 F24A 99(3) . . ?
F25A P20 F26 125(2) . . ?
F24A P20 F26 136(2) . . ?
F25A P20 F23A 83(2) . . ?
F24A P20 F23A 166.2(19) . . ?
F26 P20 F23A 42.6(15) . . ?
F25A P20 F24 140(2) . . ?
F24A P20 F24 46.5(19) . . ?
F26 P20 F24 93.1(5) . . ?
F23A P20 F24 135.7(17) . . ?
F25A P20 F22 80.1(19) . . ?
F24A P20 F22 102.7(15) . . ?
F26 P20 F22 90.3(3) . . ?
F23A P20 F22 91.1(12) . . ?
F24 P20 F22 87.6(3) . . ?
F25A P20 F21 99.5(18) . . ?
F24A P20 F21 76.6(15) . . ?
F26 P20 F21 90.6(3) . . ?
F23A P20 F21 89.6(12) . . ?
F24 P20 F21 92.2(3) . . ?
F22 P20 F21 179.1(3) . . ?
F25A P20 F23 36(2) . . ?
F24A P20 F23 129(2) . . ?
F26 P20 F23 91.6(4) . . ?
F23A P20 F23 48.9(15) . . ?
F24 P20 F23 175.3(5) . . ?
F22 P20 F23 92.0(3) . . ?
F21 P20 F23 88.1(3) . . ?
F25A P20 F25 54(2) . . ?
F24A P20 F25 45.6(19) . . ?
F26 P20 F25 178.6(5) . . ?
F23A P20 F25 136.0(16) . . ?
F24 P20 F25 88.3(4) . . ?
F22 P20 F25 89.4(3) . . ?
F21 P20 F25 89.7(3) . . ?
F23 P20 F25 87.1(4) . . ?
F25A P20 F26A 175(2) . . ?
F24A P20 F26A 85(2) . . ?
F26 P20 F26A 51.1(13) . . ?
F23A P20 F26A 93(2) . . ?
F24 P20 F26A 42.9(13) . . ?
F22 P20 F26A 95.9(10) . . ?
F21 P20 F26A 84.6(10) . . ?
F23 P20 F26A 141.7(14) . . ?
F25 P20 F26A 130.3(14) . . ?

loop_
_geom_bond_atom_site_label_1
_geom_bond_atom_site_label_2
_geom_bond_distance
_geom_bond_site_symmetry_2
_geom_bond_publ_flag
Cu1 N110 2.007(5) . ?
Cu1 N204 2.057(5) . ?
Cu1 N210 2.058(5) . ?
Cu1 N104 2.110(5) . ?
Cu2 N232 2.030(5) . ?
Cu2 N132 2.032(5) . ?
Cu2 N235 2.069(5) . ?
Cu2 N135 2.070(5) . ?
C103 N104 1.354(7) . ?
C103 C108 1.388(8) . ?
C103 C102 1.506(9) . ?
O101 C102 1.404(7) . ?
N104 C105 1.344(8) . ?
C105 C106 1.374(8) . ?
C105 C109 1.469(8) . ?
C106 C107 1.396(8) . ?
C107 C108 1.369(9) . ?
C109 N110 1.271(7) . ?
N110 C111 1.458(7) . ?
C111 C118 1.387(8) . ?
C111 C112 1.407(8) . ?
C112 C115 1.412(8) . ?
C112 C113 1.502(8) . ?
C113 C114 1.519(7) . ?
C115 C116 1.378(8) . ?
C116 C117 1.378(7) . ?
C116 C121 1.541(8) . ?
C117 C118 1.388(8) . ?
C118 C119 1.513(7) . ?
C119 C120 1.525(9) . ?
C121 C122 1.529(8) . ?
C122 C131 1.358(9) . ?
C122 C123 1.402(8) . ?
C123 C124 1.403(8) . ?
C124 C127 1.375(8) . ?
C124 C125 1.522(8) . ?
C125 C126 1.515(8) . ?
C127 C128 1.402(8) . ?
C127 N132 1.462(7) . ?
C128 C131 1.401(8) . ?
C128 C129 1.488(9) . ?
C129 C130 1.532(8) . ?
N132 C133 1.286(7) . ?
C133 C134 1.455(8) . ?
C134 N135 1.358(7) . ?
C134 C139 1.379(8) . ?
N135 C136 1.332(7) . ?
C136 C137 1.389(8) . ?
C136 C140 1.521(8) . ?
C137 C138 1.377(8) . ?
C138 C139 1.384(8) . ?
C140 O141 1.394(7) . ?
O201 C202 1.395(7) . ?
C202 C203 1.500(9) . ?
C203 N204 1.344(7) . ?
C203 C208 1.389(9) . ?
N204 C205 1.355(8) . ?
C205 C206 1.374(8) . ?
C205 C209 1.475(7) . ?
C206 C207 1.385(8) . ?
C207 C208 1.368(9) . ?
C209 N210 1.284(7) . ?
N210 C211 1.445(7) . ?
C211 C218 1.386(8) . ?
C211 C212 1.408(8) . ?
C212 C215 1.390(7) . ?
C212 C213 1.518(7) . ?
C213 C214 1.524(9) . ?
C215 C216 1.407(7) . ?
C216 C217 1.371(8) . ?
C216 C221 1.528(7) . ?
C217 C218 1.393(7) . ?
C218 C219 1.508(8) . ?
C219 C220 1.518(8) . ?
C221 C222 1.521(8) . ?
C222 C231 1.376(8) . ?
C222 C223 1.398(8) . ?
C223 C224 1.387(8) . ?
C224 C227 1.411(8) . ?
C224 C225 1.513(8) . ?
C225 C226 1.544(8) . ?
C227 C228 1.389(8) . ?
C227 N232 1.439(7) . ?
C228 C231 1.395(8) . ?
C228 C229 1.521(8) . ?
C229 C230 1.517(8) . ?
N232 C233 1.293(7) . ?
C233 C234 1.443(8) . ?
C234 N235 1.371(7) . ?
C234 C239 1.388(8) . ?
N235 C236 1.358(7) . ?
C236 C237 1.385(8) . ?
C236 C240 1.497(8) . ?
C237 C238 1.378(9) . ?
C238 C239 1.377(8) . ?
C240 O241 1.419(7) . ?
O11 C12 1.256(9) . ?
C12 N13 1.273(10) . ?
C13 N13 1.436(9) . ?
N13 C14 1.457(9) . ?
O21 C22 1.238(9) . ?
C22 N23 1.310(9) . ?
N23 C23 1.459(8) . ?
N23 C24 1.466(9) . ?
P10 F11 1.569(4) . ?
P10 F13 1.592(4) . ?
P10 F15 1.596(4) . ?
P10 F12 1.597(4) . ?
P10 F14 1.607(4) . ?
P10 F16 1.607(4) . ?
P20 F25A 1.38(5) . ?
P20 F24A 1.47(4) . ?
P20 F26 1.549(6) . ?
P20 F23A 1.56(3) . ?
P20 F24 1.579(5) . ?
P20 F22 1.583(4) . ?
P20 F21 1.595(4) . ?
P20 F23 1.597(6) . ?
P20 F25 1.616(6) . ?
P20 F26A 1.64(3) . ?

loop_
_geom_hbond_atom_site_label_D
_geom_hbond_atom_site_label_H
_geom_hbond_atom_site_label_A
_geom_hbond_distance_DH
_geom_hbond_distance_HA
_geom_hbond_distance_DA
_geom_hbond_angle_DHA
_geom_hbond_site_symmetry_A
C209 H20G O11 0.95 2.51 3.383(9) 152.1 .
C206 H20D O11 0.95 2.69 3.525(9) 146.4 .
C117 H11G F25 0.95 2.65 3.422(9) 138.7 .
C117 H11G F24A 0.95 2.55 3.24(4) 129.9 .
C131 H13E F22 0.95 2.62 3.444(7) 145.1 .
O241 H24G O21 0.95(7) 1.69(7) 2.619(7) 165(6) 1_565
O201 H20A F14 0.84 2.26 3.090(7) 168.7 4_576
O201 H20A F15 0.84 2.60 3.254(7) 135.5 4_576
O201 H20A F12 0.84 2.63 3.202(6) 126.8 4_576
O141 H14C F16 0.84 2.16 2.985(6) 166.1 1_565
O101 H10A O241 0.93(7) 1.81(7) 2.718(6) 164(6) 4_686
C123 H12F F26 0.95 2.82 3.675(9) 150.6 2_455
C133 H13F O11 0.95 2.56 3.486(8) 165.2 2_455
C139 H13I F15 0.95 2.51 3.229(7) 133.0 1_465
C106 H10D F13 0.95 2.62 3.492(8) 152.8 2_565
C106 H10D F16 0.95 2.63 3.072(8) 109.1 2_565
C207 H20E O101 0.95 2.75 3.355(8) 121.9 3_576
C208 H20F O101 0.95 2.68 3.321(8) 125.3 3_576
C231 H23E F21 0.95 2.70 3.638(8) 169.9 2_445
C231 H23E F25 0.95 2.81 3.441(8) 124.5 2_445
C217 H21G F26 0.95 2.59 3.459(9) 152.5 1_655
C217 H21G F23A 0.95 2.65 3.40(4) 135.6 1_655
C233 H23F O11 0.95 2.69 3.552(8) 151.0 2
O141 H14C O141 0.84 2.57 2.880(9) 102.9 3_575
